data_7003710
loop_
_publ_author_name
'Lee, Kajin'
'Clark, Timothy J.'
'Lough, Alan J.'
'Manners, Ian'

_publ_section_title
;
 Synthesis and dehydrocoupling reactivity of iron and ruthenium
 phosphine--borane complexes
;
_journal_issue 20
_journal_name_full 'Dalton Transactions'
_journal_page_first 2732
_journal_page_last 2740
_journal_paper_doi 10.1039/b718918d
_journal_year 2008
_chemical_formula_moiety 'C19 H18 B O2 P Ru'
_chemical_formula_sum 'C19 H18 B O2 P Ru'
_chemical_formula_weight 421.18
_chemical_name_systematic
;
?
;
_space_group_IT_number 14
_symmetry_cell_setting monoclinic
_symmetry_space_group_name_Hall '-P 2yn'
_symmetry_space_group_name_H-M 'P 1 21/n 1'
_atom_sites_solution_hydrogens geom
_atom_sites_solution_primary direct
_atom_sites_solution_secondary difmap
_audit_creation_method SHELXL-97
_cell_angle_alpha 90.00
_cell_angle_beta 101.7740(19)
_cell_angle_gamma 90.00
_cell_formula_units_Z 4
_cell_length_a 13.4151(5)
_cell_length_b 9.7058(3)
_cell_length_c 14.0420(5)
_cell_measurement_reflns_used 11118
_cell_measurement_temperature 150(1)
_cell_measurement_theta_max 27.5
_cell_measurement_theta_min 2.6
_cell_volume 1789.86(11)
_computing_cell_refinement 'Denzo-SMN (Otwinowski & Minor, 1997)'
_computing_data_collection 'Collect (Nonius B.V., 1997-2002)'
_computing_data_reduction Denzo-SMN
_computing_molecular_graphics 'SHELXTL V6.1'
_computing_publication_material 'SHELXTL V6.1'
_computing_structure_refinement 'SHELXTL V6.1 (Sheldrick, 2001)'
_computing_structure_solution 'SIR-92 (Altomare et al., 1994)'
_diffrn_ambient_temperature 150(1)
_diffrn_detector_area_resol_mean 9
_diffrn_measured_fraction_theta_full 0.991
_diffrn_measured_fraction_theta_max 0.991
_diffrn_measurement_device_type 'Bruker-Nonius KappaCCD'
_diffrn_measurement_method '\f scans and \w scans with \k offsets'
_diffrn_radiation_monochromator graphite
_diffrn_radiation_source 'fine-focus sealed tube'
_diffrn_radiation_type MoK\a
_diffrn_radiation_wavelength 0.71073
_diffrn_reflns_av_R_equivalents 0.0442
_diffrn_reflns_av_sigmaI/netI 0.0544
_diffrn_reflns_limit_h_max 17
_diffrn_reflns_limit_h_min -17
_diffrn_reflns_limit_k_max 12
_diffrn_reflns_limit_k_min -11
_diffrn_reflns_limit_l_max 18
_diffrn_reflns_limit_l_min -18
_diffrn_reflns_number 11118
_diffrn_reflns_theta_full 27.52
_diffrn_reflns_theta_max 27.52
_diffrn_reflns_theta_min 2.57
_diffrn_standards_number 0
_exptl_absorpt_coefficient_mu 0.972
_exptl_absorpt_correction_T_max 0.874
_exptl_absorpt_correction_T_min 0.803
_exptl_absorpt_correction_type multi-scan
_exptl_absorpt_process_details
;
multi-scan from symmetry-related measurements
Sortav (Blessing 1995)
;
_exptl_crystal_colour colourless
_exptl_crystal_density_diffrn 1.563
_exptl_crystal_density_method 'not measured'
_exptl_crystal_description plate
_exptl_crystal_F_000 848
_exptl_crystal_size_max 0.30
_exptl_crystal_size_mid 0.30
_exptl_crystal_size_min 0.14
_refine_diff_density_max 1.730
_refine_diff_density_min -1.551
_refine_diff_density_rms 0.198
_refine_ls_extinction_coef 0.0033(7)
_refine_ls_extinction_expression Fc^*^=kFc[1+0.001xFc^2^\l^3^/sin(2\q)]^-1/4^
_refine_ls_extinction_method SHELXL
_refine_ls_goodness_of_fit_ref 1.086
_refine_ls_hydrogen_treatment mixed
_refine_ls_matrix_type full
_refine_ls_number_parameters 230
_refine_ls_number_reflns 4085
_refine_ls_number_restraints 0
_refine_ls_restrained_S_all 1.086
_refine_ls_R_factor_all 0.0638
_refine_ls_R_factor_gt 0.0395
_refine_ls_shift/su_max 0.001
_refine_ls_shift/su_mean 0.000
_refine_ls_structure_factor_coef Fsqd
_refine_ls_weighting_details 'calc w=1/[\s^2^(Fo^2^)+(0.0439P)^2^+5.4157P] where P=(Fo^2^+2Fc^2^)/3'
_refine_ls_weighting_scheme calc
_refine_ls_wR_factor_gt 0.0889
_refine_ls_wR_factor_ref 0.1168
_reflns_number_gt 3156
_reflns_number_total 4085
_reflns_threshold_expression I>2\s(I)
_cod_data_source_file b718918d.txt
_cod_data_source_block k0680
_cod_depositor_comments
;
The following automatic conversions were performed:
'_symmetry_cell_setting' value 'Monoclinic' changed to 'monoclinic'
according to '/home/saulius/struct/CIF-dictionaries/cif_core.dic'
dictionary named 'cif_core.dic' version 2.4.1 from 2010-06-29.

Automatic conversion script
Id: cif_fix_enum 1527 2010-12-29 10:47:43Z saulius 
;
_cod_original_sg_symbol_H-M 'P 21/n'
_cod_database_code 7003710

loop_
_symmetry_equiv_pos_as_xyz
'x, y, z'
'-x+1/2, y+1/2, -z+1/2'
'-x, -y, -z'
'x-1/2, -y-1/2, z-1/2'

loop_
_atom_site_label
_atom_site_type_symbol
_atom_site_fract_x
_atom_site_fract_y
_atom_site_fract_z
_atom_site_U_iso_or_equiv
_atom_site_adp_type
_atom_site_occupancy
_atom_site_symmetry_multiplicity
_atom_site_calc_flag
_atom_site_refinement_flags
_atom_site_disorder_assembly
_atom_site_disorder_group
Ru1 Ru 0.60195(2) 0.60084(3) 0.38664(2) 0.02098(14) Uani 1 1 d . . .
P1 P 0.54061(8) 0.68574(11) 0.22671(7) 0.0206(2) Uani 1 1 d . . .
O1 O 0.4405(3) 0.3791(3) 0.3437(2) 0.0340(7) Uani 1 1 d . . .
O2 O 0.4578(3) 0.7815(4) 0.4708(2) 0.0396(8) Uani 1 1 d . . .
C1 C 0.7280(4) 0.5508(7) 0.5147(4) 0.0494(15) Uani 1 1 d . . .
H1A H 0.7196 0.5279 0.5820 0.059 Uiso 1 1 calc R . .
C2 C 0.7451(4) 0.6830(6) 0.4796(5) 0.0520(16) Uani 1 1 d . . .
H2A H 0.7511 0.7703 0.5181 0.062 Uiso 1 1 calc R . .
C3 C 0.7607(3) 0.6700(6) 0.3846(4) 0.0453(14) Uani 1 1 d . . .
H3A H 0.7803 0.7456 0.3437 0.054 Uiso 1 1 calc R . .
C4 C 0.7523(3) 0.5288(6) 0.3602(4) 0.0399(12) Uani 1 1 d . . .
H4A H 0.7647 0.4870 0.2986 0.048 Uiso 1 1 calc R . .
C5 C 0.7328(4) 0.4567(6) 0.4405(4) 0.0418(12) Uani 1 1 d . . .
H5A H 0.7279 0.3542 0.4455 0.050 Uiso 1 1 calc R . .
C6 C 0.5012(3) 0.4643(5) 0.3593(3) 0.0261(9) Uani 1 1 d . . .
C7 C 0.5114(3) 0.7148(4) 0.4371(3) 0.0256(9) Uani 1 1 d . . .
C8 C 0.4075(3) 0.6316(4) 0.1870(3) 0.0217(8) Uani 1 1 d . . .
C9 C 0.3825(3) 0.5276(5) 0.1180(3) 0.0289(9) Uani 1 1 d . . .
H9A H 0.4331 0.4910 0.0866 0.035 Uiso 1 1 calc R . .
C10 C 0.2831(4) 0.4771(5) 0.0948(4) 0.0393(12) Uani 1 1 d . . .
H10A H 0.2664 0.4059 0.0477 0.047 Uiso 1 1 calc R . .
C11 C 0.2091(4) 0.5298(5) 0.1397(4) 0.0374(11) Uani 1 1 d . . .
H11A H 0.1418 0.4942 0.1240 0.045 Uiso 1 1 calc R . .
C12 C 0.2325(3) 0.6343(5) 0.2075(4) 0.0341(11) Uani 1 1 d . . .
H12A H 0.1814 0.6709 0.2382 0.041 Uiso 1 1 calc R . .
C13 C 0.3316(3) 0.6857(5) 0.2307(3) 0.0275(9) Uani 1 1 d . . .
H13A H 0.3475 0.7583 0.2766 0.033 Uiso 1 1 calc R . .
C14 C 0.5302(3) 0.8754(4) 0.2220(3) 0.0227(8) Uani 1 1 d . . .
C15 C 0.5714(3) 0.9624(4) 0.2989(3) 0.0247(9) Uani 1 1 d . . .
H15A H 0.6040 0.9242 0.3596 0.030 Uiso 1 1 calc R . .
C16 C 0.5653(3) 1.1023(5) 0.2878(3) 0.0320(10) Uani 1 1 d . . .
H16A H 0.5941 1.1605 0.3406 0.038 Uiso 1 1 calc R . .
C17 C 0.5177(3) 1.1595(5) 0.2007(4) 0.0319(10) Uani 1 1 d . . .
H17A H 0.5136 1.2568 0.1936 0.038 Uiso 1 1 calc R . .
C18 C 0.4757(3) 1.0752(5) 0.1232(3) 0.0297(10) Uani 1 1 d . . .
H18A H 0.4425 1.1145 0.0631 0.036 Uiso 1 1 calc R . .
C19 C 0.4821(3) 0.9338(5) 0.1337(3) 0.0280(9) Uani 1 1 d . . .
H19A H 0.4536 0.8759 0.0805 0.034 Uiso 1 1 calc R . .
B1 B 0.6201(4) 0.6296(6) 0.1302(4) 0.0298(11) Uani 1 1 d . . .
H1 H 0.575(4) 0.672(5) 0.059(4) 0.034(13) Uiso 1 1 d . . .
H2 H 0.696(4) 0.669(6) 0.157(4) 0.047(15) Uiso 1 1 d . . .
H3 H 0.619(4) 0.526(6) 0.130(4) 0.039(14) Uiso 1 1 d . . .

loop_
_atom_site_aniso_label
_atom_site_aniso_U_11
_atom_site_aniso_U_22
_atom_site_aniso_U_33
_atom_site_aniso_U_23
_atom_site_aniso_U_13
_atom_site_aniso_U_12
Ru1 0.01835(19) 0.0251(2) 0.01912(19) -0.00054(13) 0.00285(12) 0.00308(13)
P1 0.0183(5) 0.0246(5) 0.0188(5) -0.0010(4) 0.0038(4) 0.0003(4)
O1 0.0357(18) 0.0315(17) 0.0341(17) 0.0013(14) 0.0054(14) -0.0075(14)
O2 0.043(2) 0.046(2) 0.0324(17) 0.0034(15) 0.0155(15) 0.0218(17)
C1 0.028(3) 0.090(5) 0.025(2) 0.011(3) -0.005(2) 0.020(3)
C2 0.026(3) 0.050(3) 0.070(4) -0.026(3) -0.015(3) 0.008(2)
C3 0.017(2) 0.047(3) 0.068(4) 0.015(3) 0.001(2) -0.005(2)
C4 0.020(2) 0.064(4) 0.035(3) -0.004(2) 0.0026(19) 0.015(2)
C5 0.023(2) 0.038(3) 0.059(3) 0.008(3) -0.002(2) 0.012(2)
C6 0.028(2) 0.028(2) 0.023(2) 0.0028(18) 0.0068(17) 0.0087(19)
C7 0.030(2) 0.025(2) 0.020(2) 0.0049(17) 0.0021(17) 0.0046(18)
C8 0.023(2) 0.022(2) 0.0186(19) 0.0033(16) 0.0020(16) -0.0020(16)
C9 0.031(2) 0.027(2) 0.026(2) -0.0004(18) 0.0000(18) 0.0006(18)
C10 0.035(3) 0.033(2) 0.044(3) -0.005(2) -0.005(2) -0.008(2)
C11 0.025(2) 0.033(2) 0.050(3) 0.009(2) -0.003(2) -0.011(2)
C12 0.024(2) 0.038(3) 0.039(3) 0.010(2) 0.0046(19) 0.0019(19)
C13 0.021(2) 0.033(2) 0.029(2) 0.0023(19) 0.0034(17) 0.0019(18)
C14 0.0181(19) 0.029(2) 0.023(2) 0.0023(17) 0.0091(16) 0.0010(16)
C15 0.028(2) 0.021(2) 0.025(2) 0.0002(17) 0.0064(17) 0.0006(17)
C16 0.024(2) 0.044(3) 0.029(2) -0.006(2) 0.0086(18) -0.001(2)
C17 0.029(2) 0.023(2) 0.047(3) 0.001(2) 0.018(2) -0.0011(18)
C18 0.025(2) 0.032(2) 0.033(2) 0.0084(19) 0.0071(18) 0.0006(18)
C19 0.024(2) 0.035(2) 0.023(2) 0.0043(18) 0.0023(17) -0.0013(18)
B1 0.031(3) 0.036(3) 0.024(2) -0.001(2) 0.007(2) 0.001(2)

loop_
_atom_type_symbol
_atom_type_description
_atom_type_scat_dispersion_real
_atom_type_scat_dispersion_imag
_atom_type_scat_source
C C 0.0033 0.0016 'International Tables Vol C Tables 4.2.6.8 and 6.1.1.4'
H H 0.0000 0.0000 'International Tables Vol C Tables 4.2.6.8 and 6.1.1.4'
O O 0.0106 0.0060 'International Tables Vol C Tables 4.2.6.8 and 6.1.1.4'
Ru Ru -1.2594 0.8363 'International Tables Vol C Tables 4.2.6.8 and 6.1.1.4'
P P 0.1023 0.0942 'International Tables Vol C Tables 4.2.6.8 and 6.1.1.4'
B B 0.0013 0.0007 'International Tables Vol C Tables 4.2.6.8 and 6.1.1.4'

loop_
_geom_angle_atom_site_label_1
_geom_angle_atom_site_label_2
_geom_angle_atom_site_label_3
_geom_angle
_geom_angle_site_symmetry_1
_geom_angle_site_symmetry_3
_geom_angle_publ_flag
C6 Ru1 C7 89.95(18) . . ?
C6 Ru1 C4 112.44(19) . . ?
C7 Ru1 C4 156.7(2) . . ?
C6 Ru1 C2 150.2(2) . . ?
C7 Ru1 C2 96.53(19) . . ?
C4 Ru1 C2 60.8(2) . . ?
C6 Ru1 C3 149.0(2) . . ?
C7 Ru1 C3 121.1(2) . . ?
C4 Ru1 C3 36.8(2) . . ?
C2 Ru1 C3 36.4(2) . . ?
C6 Ru1 C5 96.28(19) . . ?
C7 Ru1 C5 139.18(19) . . ?
C4 Ru1 C5 36.25(19) . . ?
C2 Ru1 C5 60.5(2) . . ?
C3 Ru1 C5 60.8(2) . . ?
C6 Ru1 C1 113.7(2) . . ?
C7 Ru1 C1 105.21(19) . . ?
C4 Ru1 C1 60.69(18) . . ?
C2 Ru1 C1 36.6(2) . . ?
C3 Ru1 C1 60.9(2) . . ?
C5 Ru1 C1 36.1(2) . . ?
C6 Ru1 P1 87.47(13) . . ?
C7 Ru1 P1 91.51(12) . . ?
C4 Ru1 P1 95.83(13) . . ?
C2 Ru1 P1 121.21(19) . . ?
C3 Ru1 P1 91.78(15) . . ?
C5 Ru1 P1 128.95(15) . . ?
C1 Ru1 P1 152.49(15) . . ?
C8 P1 C14 102.28(19) . . ?
C8 P1 B1 110.0(2) . . ?
C14 P1 B1 107.4(2) . . ?
C8 P1 Ru1 108.40(13) . . ?
C14 P1 Ru1 112.87(14) . . ?
B1 P1 Ru1 115.06(17) . . ?
C5 C1 C2 107.3(5) . . ?
C5 C1 Ru1 71.8(3) . . ?
C2 C1 Ru1 71.0(3) . . ?
C3 C2 C1 108.6(5) . . ?
C3 C2 Ru1 71.9(3) . . ?
C1 C2 Ru1 72.4(3) . . ?
C2 C3 C4 107.5(5) . . ?
C2 C3 Ru1 71.8(3) . . ?
C4 C3 Ru1 71.5(3) . . ?
C5 C4 C3 108.0(5) . . ?
C5 C4 Ru1 72.5(3) . . ?
C3 C4 Ru1 71.7(3) . . ?
C4 C5 C1 108.6(5) . . ?
C4 C5 Ru1 71.2(3) . . ?
C1 C5 Ru1 72.1(3) . . ?
O1 C6 Ru1 178.8(4) . . ?
O2 C7 Ru1 177.5(4) . . ?
C9 C8 C13 119.0(4) . . ?
C9 C8 P1 120.0(3) . . ?
C13 C8 P1 120.8(3) . . ?
C8 C9 C10 120.0(4) . . ?
C11 C10 C9 120.4(4) . . ?
C10 C11 C12 120.2(4) . . ?
C11 C12 C13 119.6(4) . . ?
C12 C13 C8 120.7(4) . . ?
C15 C14 C19 118.7(4) . . ?
C15 C14 P1 124.2(3) . . ?
C19 C14 P1 117.0(3) . . ?
C16 C15 C14 120.5(4) . . ?
C15 C16 C17 120.6(4) . . ?
C16 C17 C18 120.0(4) . . ?
C19 C18 C17 119.8(4) . . ?
C18 C19 C14 120.4(4) . . ?

loop_
_geom_bond_atom_site_label_1
_geom_bond_atom_site_label_2
_geom_bond_distance
_geom_bond_site_symmetry_2
_geom_bond_publ_flag
Ru1 C6 1.875(5) . ?
Ru1 C7 1.885(4) . ?
Ru1 C4 2.235(4) . ?
Ru1 C2 2.237(5) . ?
Ru1 C3 2.238(5) . ?
Ru1 C5 2.252(5) . ?
Ru1 C1 2.255(5) . ?
Ru1 P1 2.3760(11) . ?
P1 C8 1.835(4) . ?
P1 C14 1.846(4) . ?
P1 B1 1.965(5) . ?
O1 C6 1.150(5) . ?
O2 C7 1.139(5) . ?
C1 C5 1.398(8) . ?
C1 C2 1.410(9) . ?
C2 C3 1.396(8) . ?
C3 C4 1.411(8) . ?
C4 C5 1.396(7) . ?
C8 C9 1.393(6) . ?
C8 C13 1.394(6) . ?
C9 C10 1.395(6) . ?
C10 C11 1.379(7) . ?
C11 C12 1.383(7) . ?
C12 C13 1.394(6) . ?
C14 C15 1.394(6) . ?
C14 C19 1.396(6) . ?
C15 C16 1.367(6) . ?
C16 C17 1.376(7) . ?
C17 C18 1.385(7) . ?
C18 C19 1.381(6) . ?
